data_2006685
loop_
_publ_author_name
'Joubert, Jean-Marc'
'\<Cern\'y, R.'
'Yvon, K.'
'Latroche, M.'
'Percheron-Gu\'egan, A.'

_publ_section_title
;
 Zirconium--Nickel, Zr~7~Ni~10~: Space Group Revision for the
 Stoichiometric Phase
;
_journal_issue 11
_journal_name_full 'Acta Crystallographica Section C'
_journal_page_first 1536
_journal_page_last 1538
_journal_paper_doi 10.1107/S0108270197007142
_journal_volume 53
_journal_year 1997
_chemical_formula_iupac 'Zr7 Ni10'
_chemical_formula_sum 'Ni10 Zr7'
_chemical_formula_weight 1225.5
_space_group_IT_number 64
_symmetry_cell_setting orthorhombic
_symmetry_space_group_name_Hall '-C 2ac 2'
_symmetry_space_group_name_H-M 'C m c a'
_audit_creation_method from_xtal_archive_file_using_CIFIO
_cell_angle_alpha 90.00000
_cell_angle_beta 90.00000
_cell_angle_gamma 90.00000
_cell_formula_units_Z 4
_cell_length_a 12.381(10)
_cell_length_b 9.185(5)
_cell_length_c 9.221(5)
_cell_measurement_reflns_used 20
_cell_measurement_temperature 293
_cell_measurement_theta_max 28.77
_cell_measurement_theta_min 8.63
_cell_volume 1048.6(12)
_computing_cell_refinement 'LATCON Xtal3.2 (Hall, Flack & Stewart, 1992)'
_computing_data_collection 'PW1100 software (Philips, 1974)'
_computing_data_reduction 'REFCAL and SORTRF Xtal3.2'
_computing_publication_material 'BONDLA and CIFIO Xtal3.2. Structure tidy: (Gelato & Parth\'e, 1987)'
_computing_structure_refinement 'LSLS in Xtal3.2'
_diffrn_measurement_device_type 'Philips PW1100'
_diffrn_measurement_method \w-2\q
_diffrn_radiation_type 'Mo K\a'
_diffrn_radiation_wavelength .71073
_diffrn_reflns_av_R_equivalents .052
_diffrn_reflns_limit_h_max 17
_diffrn_reflns_limit_h_min -17
_diffrn_reflns_limit_k_max 12
_diffrn_reflns_limit_k_min -12
_diffrn_reflns_limit_l_max 12
_diffrn_reflns_limit_l_min -12
_diffrn_reflns_number 3710
_diffrn_reflns_theta_max 29.99
_diffrn_standards_decay_% 1.25
_diffrn_standards_interval_time 60
_diffrn_standards_number 2
_exptl_absorpt_coefficient_mu 24.03
_exptl_absorpt_correction_T_max .678
_exptl_absorpt_correction_T_min .490
_exptl_absorpt_correction_type analytical
_exptl_absorpt_process_details
;analytical correction from measured crystal shape (indexed faces)
        and size according to Blanc, Schwarzenbach & Flack (1991)
;
_exptl_crystal_colour metallic_silver
_exptl_crystal_density_diffrn 7.762
_exptl_crystal_density_meas ?
_exptl_crystal_description parallelepiped
_exptl_crystal_size_max 0.077
_exptl_crystal_size_mid 0.051
_exptl_crystal_size_min 0.016
_refine_diff_density_max 3.685
_refine_diff_density_min -3.824
_refine_ls_extinction_coef 430E1(10)
_refine_ls_extinction_method
;
       Secondary extinction with Gaussian distribution
       according to Becker & Coppens (1974).
;
_refine_ls_goodness_of_fit_ref 1.2892
_refine_ls_hydrogen_treatment none
_refine_ls_number_parameters 46
_refine_ls_number_reflns 720
_refine_ls_R_factor_gt 0.0605
_refine_ls_shift/su_max 0.00012
_refine_ls_structure_factor_coef Fsqd
_refine_ls_weighting_details 1/[\s^2^(Fsqd)+0.06Fsqd]
_refine_ls_weighting_scheme sigma
_refine_ls_wR_factor_ref 0.0376
_reflns_number_gt 720
_reflns_number_total 799
_reflns_threshold_expression 'Fsqd > 0'
_cod_data_source_file jz1204.cif
_cod_data_source_block z7n10
_cod_depositor_comments
;
The following automatic conversions were performed:

'_exptl_crystal_density_meas' value 'not measured' was changed to '?'
- the value is perceived as not measured.

Automatic conversion script
Id: cif_fix_values 3008 2015-01-20 13:52:24Z robertas 
;
_cod_original_cell_volume 1048.6(11)
_cod_original_sg_symbol_Hall '-C 2bc 2'
_cod_database_code 2006685

loop_
_symmetry_equiv_pos_as_xyz
+x,+y,+z
-x,1/2-y,1/2+z
+x,-y,-z
-x,1/2+y,1/2-z
-x,-y,-z
+x,1/2+y,1/2-z
-x,+y,+z
+x,1/2-y,1/2+z
1/2+x,1/2+y,+z
1/2-x,-y,1/2+z
1/2+x,1/2-y,-z
1/2-x,+y,1/2-z
1/2-x,1/2-y,-z
1/2+x,+y,1/2-z
1/2-x,1/2+y,+z
1/2+x,-y,1/2+z

loop_
_atom_site_label
_atom_site_fract_x
_atom_site_fract_y
_atom_site_fract_z
_atom_site_U_iso_or_equiv
_atom_site_adp_type
_atom_site_occupancy
_atom_site_disorder_assembly
_atom_site_disorder_group
Ni1 .14438(8) .01115(12) .20822(9) .0118(2) Uani 1.00000 ? ?
Ni2 .35507(8) .29157(9) .00833(14) .0120(2) Uani 1.00000 ? ?
Ni3 .00000 .10755(16) .39423(18) .0142(4) Uani 1.00000 ? ?
Zr1 .00000 .31219(12) .18847(13) .0135(3) Uani 1.00000 ? ?
Zr2 .25000 .25466(12) .25000 .0041(2) Uani 1.00000 ? ?
Zr3 .30634(8) .00000 .00000 .0097(2) Uani 1.00000 ? ?
Zr4 .00000 .00000 .00000 .0078(3) Uani 1.00000 ? ?

loop_
_atom_site_aniso_label
_atom_site_aniso_U_11
_atom_site_aniso_U_22
_atom_site_aniso_U_33
_atom_site_aniso_U_12
_atom_site_aniso_U_13
_atom_site_aniso_U_23
Ni1 .0131(5) .0131(5) .0091(4) -.0020(5) -.0003(5) .0009(5)
Ni2 .0127(5) .0097(4) .0134(5) .0004(4) .0014(7) .0000(5)
Ni3 .0135(8) .0143(7) .0149(8) .00000 .00000 -.0001(7)
Zr1 .0095(5) .0164(6) .0146(6) .00000 .00000 -.0037(5)
Zr2 .0066(4) .0031(4) .0026(4) .00000 -.0012(6) .00000
Zr3 .0129(5) .0083(5) .0077(5) .00000 .00000 -.0001(6)
Zr4 .0064(6) .0087(7) .0085(6) .00000 .00000 .0007(9)

loop_
_atom_type_symbol
_atom_type_scat_dispersion_real
_atom_type_scat_dispersion_imag
_atom_type_scat_source
Ni .285 1.113 Int._Tables_Vol_IV_Tables_2.2B_and_2.3.1
Zr -2.965 .56 Int._Tables_Vol_IV_Tables_2.2B_and_2.3.1

loop_
_geom_bond_atom_site_label_1
_geom_bond_atom_site_label_2
_geom_bond_site_symmetry_1
_geom_bond_site_symmetry_2
_geom_bond_distance
_geom_bond_publ_flag
Ni1 Zr2 9 4_655 2.6193(19) no
Ni1 Zr4 9 9 2.6253(16) no
Ni1 Ni3 9 9 2.6308(19) no
Ni1 Ni2 9 5_665 2.6964(18) no
Ni1 Zr2 9 7_655 2.7219(19) no
Ni1 Ni1 9 4_655 2.727(3) no
Ni1 Zr1 9 12 2.7281(18) no
Ni1 Ni2 9 7_655 2.7323(18) no
Ni1 Zr3 9 2_655 2.7607(17) no
Ni1 Zr3 9 9 2.7781(18) no
Ni1 Zr1 9 9 3.298(3) no
Ni1 Ni1 9 15 3.575(4) no
Ni1 Ni2 9 4_655 3.669(2) no
Ni1 Ni1 9 11 3.845(3) no
Ni1 Ni2 9 2_655 3.923(3) no
Ni1 Ni2 9 9 4.103(3) no
Ni2 Zr2 2_655 2_655 2.6025(17) no
Ni2 Ni3 2_655 11_556 2.6237(19) no
Ni2 Zr4 2_655 10 2.6250(16) no
Ni2 Ni2 2_655 14 2.716(3) no
Ni2 Zr1 2_655 12 2.7242(19) no
Ni2 Zr3 2_655 2_655 2.7462(17) no
Ni2 Zr2 2_655 7_655 2.7472(18) no
Ni2 Zr3 2_655 14 2.7686(18) no
Ni2 Zr1 2_655 11_556 3.327(3) no
Ni2 Ni2 2_655 8 3.589(4) no
Ni2 Ni2 2_655 4_645 3.832(3) no
Ni3 Zr1 9 9 2.671(3) no
Ni3 Zr3 9 6 2.771(3) no
Ni3 Zr3 9 2_655 2.771(3) no
Ni3 Ni3 9 11_556 2.776(3) no
Ni3 Zr1 9 10_565 2.812(3) no
Ni3 Zr1 9 12 2.818(3) no
Ni3 Zr2 9 6 3.630(3) no
Ni3 Zr2 9 4_655 3.630(3) no
Ni3 Zr4 9 10_565 3.734(3) no
Ni3 Zr4 9 9 3.767(3) no
Zr1 Zr2 9 6 3.191(3) no
Zr1 Zr2 9 4_655 3.191(3) no
Zr1 Zr4 9 10_565 3.3508(19) no
Zr1 Zr4 9 9 3.3530(19) no
Zr1 Zr3 9 5_665 3.4270(19) no
Zr1 Zr3 9 1_565 3.4270(19) no
Zr2 Zr3 4_655 14_565 3.2983(15) no
Zr2 Zr3 4_655 5_665 3.2983(15) no
Zr2 Zr3 4_655 9 3.3574(15) no
Zr2 Zr3 4_655 2_655 3.3574(15) no
Zr3 Zr4 2_655 2_655 3.793(4) no
